data_7111723
loop_
_publ_author_name
'Nguyen, Henry'
'Ma, Gil'
'Romo, Daniel'

_publ_section_title
;
 A1,3-strain enabled retention of chirality during bis-cyclization of
 \b-ketoamides: total synthesis of (&#x2212;)-salinosporamide A and
 (&#x2212;)-homosalinosporamide A
;
_journal_issue 26
_journal_name_full 'Chemical Communications'
_journal_page_first 4803
_journal_page_last 4805
_journal_paper_doi 10.1039/c0cc00607f
_journal_volume 46
_journal_year 2010
_chemical_absolute_configuration rm
_chemical_formula_sum 'C64 H87 Cl4 N4 O16'
_chemical_formula_weight 1310.18
_chemical_name_systematic
;
?
;
_space_group_IT_number 4
_symmetry_cell_setting monoclinic
_symmetry_space_group_name_Hall 'P 2yb'
_symmetry_space_group_name_H-M 'P 1 21 1'
_atom_sites_solution_hydrogens geom
_atom_sites_solution_primary direct
_atom_sites_solution_secondary difmap
_audit_creation_method SHELXL-97
_cell_angle_alpha 90.00
_cell_angle_beta 93.571(13)
_cell_angle_gamma 90.00
_cell_formula_units_Z 2
_cell_length_a 9.694(3)
_cell_length_b 25.624(9)
_cell_length_c 13.118(4)
_cell_measurement_reflns_used 305
_cell_measurement_temperature 383(2)
_cell_measurement_theta_max 30.19
_cell_measurement_theta_min 3.45
_cell_volume 3252.2(18)
_computing_cell_refinement 'Bruker FRAMBO'
_computing_data_collection 'Bruker FRAMBO'
_computing_data_reduction 'Bruker SAINT'
_computing_molecular_graphics 'Bruker SHELXTL'
_computing_publication_material 'Bruker SHELXTL'
_computing_structure_refinement 'SHELXL-97 (Sheldrick, 2008)'
_computing_structure_solution 'SHELXS-97 (Sheldrick, 2008)'
_diffrn_ambient_temperature 383(2)
_diffrn_measured_fraction_theta_full 0.997
_diffrn_measured_fraction_theta_max 0.997
_diffrn_measurement_device_type 'MWPC area detector'
_diffrn_measurement_method 'phi and omega scans'
_diffrn_radiation_monochromator graphite
_diffrn_radiation_source 'fine-focus sealed tube'
_diffrn_radiation_type CuK\a
_diffrn_radiation_wavelength 1.54178
_diffrn_reflns_av_R_equivalents 0.2299
_diffrn_reflns_av_sigmaI/netI 0.2850
_diffrn_reflns_limit_h_max 10
_diffrn_reflns_limit_h_min -10
_diffrn_reflns_limit_k_max 28
_diffrn_reflns_limit_k_min -28
_diffrn_reflns_limit_l_max 14
_diffrn_reflns_limit_l_min -14
_diffrn_reflns_number 24861
_diffrn_reflns_theta_full 59.99
_diffrn_reflns_theta_max 59.99
_diffrn_reflns_theta_min 3.38
_exptl_absorpt_coefficient_mu 2.234
_exptl_absorpt_correction_T_max 0.9780
_exptl_absorpt_correction_T_min 0.8776
_exptl_absorpt_correction_type multi-scan
_exptl_absorpt_process_details sadabs
_exptl_crystal_colour 'colorless '
_exptl_crystal_density_diffrn 1.338
_exptl_crystal_density_method 'not measured'
_exptl_crystal_description 'needle '
_exptl_crystal_F_000 1390
_exptl_crystal_size_max 0.06
_exptl_crystal_size_mid 0.01
_exptl_crystal_size_min 0.01
_refine_diff_density_max 0.284
_refine_diff_density_min -0.296
_refine_diff_density_rms 0.070
_refine_ls_abs_structure_details 'Flack H D (1983), Acta Cryst. A39, 876-881'
_refine_ls_abs_structure_Flack 0.06(3)
_refine_ls_extinction_method none
_refine_ls_goodness_of_fit_ref 1.006
_refine_ls_hydrogen_treatment constr
_refine_ls_matrix_type full
_refine_ls_number_parameters 832
_refine_ls_number_reflns 9114
_refine_ls_number_restraints 649
_refine_ls_restrained_S_all 0.994
_refine_ls_R_factor_all 0.1842
_refine_ls_R_factor_gt 0.0821
_refine_ls_shift/su_max 0.133
_refine_ls_shift/su_mean 0.002
_refine_ls_structure_factor_coef Fsqd
_refine_ls_weighting_details
; calc
[0.00000+1.00000exp(1.80(sin\q/\l)^2^)]/
[\s^2^(Fo^2^)+0.0000+0.0000*P+(0.0100P)^2^+0.0000sin\q/\l]
where P = 0.33333Fo^2^ + 0.66667Fc^2^
;
_refine_ls_weighting_scheme calc
_refine_ls_wR_factor_gt 0.1159
_refine_ls_wR_factor_ref 0.1448
_reflns_number_gt 3455
_reflns_number_total 9114
_reflns_threshold_expression >2sigma(I)
_cod_data_source_file C0CC00607Fsup1.cif
_cod_data_source_block dr72
_cod_depositor_comments
;
The following automatic conversions were performed:

'_symmetry_cell_setting' value 'Monoclinic' changed to 'monoclinic'
according to /home/saulius/struct/CIF-dictionaries/cif_core.dic
dictionary named 'cif_core.dic' version 2.4.2 from 2011-04-26.

Automatic conversion script
Id: cif_fix_values 1891 2012-01-12 08:04:46Z andrius 
;
_cod_original_sg_symbol_H-M P2(1)
_cod_database_code 7111723

loop_
_symmetry_equiv_pos_as_xyz
'x, y, z'
'-x, y+1/2, -z'

loop_
_atom_site_label
_atom_site_type_symbol
_atom_site_fract_x
_atom_site_fract_y
_atom_site_fract_z
_atom_site_U_iso_or_equiv
_atom_site_adp_type
_atom_site_occupancy
_atom_site_symmetry_multiplicity
_atom_site_calc_flag
_atom_site_refinement_flags
_atom_site_disorder_assembly
_atom_site_disorder_group
Cl1A Cl 0.3360(3) 1.04371(13) 0.5607(2) 0.0553(9) Uani 1 1 d . . .
O1A O 0.2006(6) 0.8479(3) 0.4120(5) 0.0322(15) Uani 1 1 d U . .
O2A O 0.0884(6) 0.7690(3) 0.4039(5) 0.0327(18) Uani 1 1 d U . .
O3A O 0.4478(7) 0.8279(3) 0.6756(5) 0.0339(18) Uani 1 1 d U . .
O4A O 0.5595(6) 0.7654(3) 0.3488(5) 0.0351(18) Uani 1 1 d U . .
H4A H 0.5691 0.7819 0.2961 0.053 Uiso 1 1 calc R . .
N1A N 0.3965(7) 0.7801(4) 0.5327(5) 0.0265(16) Uani 1 1 d U . .
H1AA H 0.4056 0.7498 0.5607 0.032 Uiso 1 1 calc R . .
C1A C 0.4240(10) 0.8696(4) 0.5055(7) 0.0312(17) Uani 1 1 d U . .
H1AB H 0.5200 0.8781 0.4929 0.037 Uiso 1 1 calc R . .
C2A C 0.3562(10) 0.8467(4) 0.4073(7) 0.0312(16) Uani 1 1 d U . .
C3A C 0.3487(10) 0.7860(4) 0.4255(7) 0.0279(15) Uani 1 1 d U . .
C4A C 0.4258(10) 0.8244(5) 0.5858(7) 0.0287(17) Uani 1 1 d U . .
C5A C 0.3544(10) 0.9202(4) 0.5440(8) 0.035(2) Uani 1 1 d U . .
H5AA H 0.3271 0.9423 0.4861 0.042 Uiso 1 1 calc R . .
H5AB H 0.2719 0.9110 0.5782 0.042 Uiso 1 1 calc R . .
C6A C 0.4519(10) 0.9494(4) 0.6162(8) 0.038(2) Uani 1 1 d U . .
H6AA H 0.5319 0.9600 0.5805 0.046 Uiso 1 1 calc R . .
H6AB H 0.4837 0.9263 0.6714 0.046 Uiso 1 1 calc R . .
C7A C 0.3856(11) 0.9977(4) 0.6611(7) 0.042(3) Uani 1 1 d U . .
H7AA H 0.4506 1.0141 0.7104 0.051 Uiso 1 1 calc R . .
H7AB H 0.3047 0.9875 0.6963 0.051 Uiso 1 1 calc R . .
C8A C 0.3968(10) 0.8690(4) 0.3092(7) 0.038(3) Uani 1 1 d U . .
H8AA H 0.3955 0.9064 0.3131 0.058 Uiso 1 1 calc R . .
H8AB H 0.3330 0.8575 0.2549 0.058 Uiso 1 1 calc R . .
H8AC H 0.4883 0.8574 0.2962 0.058 Uiso 1 1 calc R . .
C9A C 0.1876(11) 0.7948(4) 0.4110(7) 0.0308(17) Uani 1 1 d U . .
C10A C 0.4187(9) 0.7501(4) 0.3531(8) 0.0313(17) Uani 1 1 d U . .
H10A H 0.3727 0.7537 0.2848 0.038 Uiso 1 1 calc R . .
C11A C 0.4141(10) 0.6907(5) 0.3862(8) 0.0363(18) Uani 1 1 d U . .
H11A H 0.4795 0.6858 0.4455 0.044 Uiso 1 1 calc R . .
C12A C 0.2729(10) 0.6721(4) 0.4148(8) 0.041(2) Uani 1 1 d U . .
H12A H 0.2046 0.6803 0.3600 0.049 Uiso 1 1 calc R . .
H12B H 0.2474 0.6903 0.4758 0.049 Uiso 1 1 calc R . .
C13A C 0.2740(12) 0.6138(4) 0.4342(8) 0.043(2) Uani 1 1 d U . .
H13A H 0.1867 0.6029 0.4596 0.051 Uiso 1 1 calc R . .
H13B H 0.3475 0.6049 0.4847 0.051 Uiso 1 1 calc R . .
C14A C 0.2980(11) 0.5854(5) 0.3286(8) 0.046(2) Uani 1 1 d U . .
H14A H 0.3245 0.5494 0.3418 0.055 Uiso 1 1 calc R . .
H14B H 0.2123 0.5854 0.2864 0.055 Uiso 1 1 calc R . .
C15A C 0.4086(11) 0.6120(5) 0.2722(8) 0.044(2) Uani 1 1 d U . .
H15A H 0.4415 0.5956 0.2153 0.052 Uiso 1 1 calc R . .
C16A C 0.4611(11) 0.6579(4) 0.3001(8) 0.039(2) Uani 1 1 d U . .
H16A H 0.5328 0.6708 0.2636 0.046 Uiso 1 1 calc R . .
Cl1B Cl 0.3309(3) 0.47194(13) 0.7335(2) 0.0496(8) Uani 1 1 d . . .
O1B O 0.1962(7) 0.6670(3) 0.8818(5) 0.0357(15) Uani 1 1 d U . .
O2B O 0.0836(7) 0.7460(3) 0.8795(5) 0.041(2) Uani 1 1 d U . .
O3B O 0.4565(6) 0.6863(3) 0.6501(5) 0.0311(17) Uani 1 1 d U . .
O4B O 0.5578(6) 0.7446(3) 0.9919(4) 0.0295(17) Uani 1 1 d U . .
H4B H 0.5708 0.7173 0.9614 0.044 Uiso 1 1 calc R . .
N1B N 0.4003(8) 0.7346(4) 0.7878(5) 0.0300(17) Uani 1 1 d U . .
H1BA H 0.4110 0.7648 0.7609 0.036 Uiso 1 1 calc R . .
C1B C 0.4223(10) 0.6445(4) 0.8136(7) 0.0320(17) Uani 1 1 d U . .
H1BB H 0.5174 0.6359 0.8374 0.038 Uiso 1 1 calc R . .
C2B C 0.3522(10) 0.6665(5) 0.9045(8) 0.0335(16) Uani 1 1 d U . .
C3B C 0.3479(10) 0.7287(4) 0.8909(7) 0.0321(15) Uani 1 1 d U . .
C4B C 0.4306(10) 0.6903(5) 0.7378(8) 0.0296(18) Uani 1 1 d U . .
C5B C 0.3584(11) 0.5949(4) 0.7667(8) 0.035(2) Uani 1 1 d U . .
H5BA H 0.3257 0.5727 0.8200 0.042 Uiso 1 1 calc R . .
H5BB H 0.2802 0.6038 0.7202 0.042 Uiso 1 1 calc R . .
C6B C 0.4657(11) 0.5664(4) 0.7099(8) 0.042(2) Uani 1 1 d U . .
H6BA H 0.5398 0.5555 0.7583 0.050 Uiso 1 1 calc R . .
H6BB H 0.5047 0.5904 0.6621 0.050 Uiso 1 1 calc R . .
C7B C 0.4084(11) 0.5172(5) 0.6496(8) 0.047(3) Uani 1 1 d U . .
H7BA H 0.4834 0.5002 0.6170 0.056 Uiso 1 1 calc R . .
H7BB H 0.3403 0.5281 0.5966 0.056 Uiso 1 1 calc R . .
C8B C 0.3860(10) 0.6439(4) 1.0089(7) 0.036(3) Uani 1 1 d U . .
H8BA H 0.3819 0.6065 1.0054 0.055 Uiso 1 1 calc R . .
H8BB H 0.3204 0.6563 1.0552 0.055 Uiso 1 1 calc R . .
H8BC H 0.4774 0.6545 1.0328 0.055 Uiso 1 1 calc R . .
C9B C 0.1882(11) 0.7204(4) 0.8861(8) 0.0333(18) Uani 1 1 d U . .
C10B C 0.4209(10) 0.7615(4) 0.9697(7) 0.0325(18) Uani 1 1 d U . .
H10B H 0.3717 0.7584 1.0324 0.039 Uiso 1 1 calc R . .
C11B C 0.4273(10) 0.8199(4) 0.9422(7) 0.0348(17) Uani 1 1 d U . .
H11B H 0.4896 0.8235 0.8866 0.042 Uiso 1 1 calc R . .
C12B C 0.2855(11) 0.8426(4) 0.9040(8) 0.041(2) Uani 1 1 d U . .
H12C H 0.2173 0.8356 0.9533 0.049 Uiso 1 1 calc R . .
H12D H 0.2546 0.8266 0.8396 0.049 Uiso 1 1 calc R . .
C13B C 0.3030(12) 0.9030(5) 0.8899(8) 0.047(2) Uani 1 1 d U . .
H13C H 0.3721 0.9094 0.8410 0.056 Uiso 1 1 calc R . .
H13D H 0.2162 0.9177 0.8625 0.056 Uiso 1 1 calc R . .
C14B C 0.3465(11) 0.9303(5) 0.9907(8) 0.047(2) Uani 1 1 d U . .
H14C H 0.3842 0.9644 0.9760 0.056 Uiso 1 1 calc R . .
H14D H 0.2655 0.9356 1.0293 0.056 Uiso 1 1 calc R . .
C15B C 0.4486(11) 0.9010(5) 1.0527(8) 0.044(2) Uani 1 1 d U . .
H15B H 0.4897 0.9169 1.1107 0.053 Uiso 1 1 calc R . .
C16B C 0.4859(10) 0.8532(5) 1.0314(8) 0.040(2) Uani 1 1 d U . .
H16B H 0.5545 0.8382 1.0746 0.048 Uiso 1 1 calc R . .
Cl1C Cl -0.1744(3) 0.50912(14) 0.7955(3) 0.0679(10) Uani 1 1 d . A 1
O1C O 0.0324(6) 0.7028(3) 0.6236(5) 0.0329(15) Uani 1 1 d U A 1
O2C O 0.1526(6) 0.7769(3) 0.6612(5) 0.0335(18) Uani 1 1 d U A 1
O3C O -0.2716(7) 0.7141(3) 0.8461(5) 0.040(2) Uani 1 1 d U A 1
O4C O -0.3046(6) 0.7981(3) 0.5323(5) 0.0362(19) Uani 1 1 d U A 1
H4C H -0.3117 0.7821 0.4781 0.054 Uiso 1 1 calc R A 1
N1C N -0.1726(7) 0.7671(4) 0.7303(6) 0.0297(17) Uani 1 1 d U A 1
H1DA H -0.1776 0.7955 0.7649 0.036 Uiso 1 1 calc R A 1
C1C C -0.1999(10) 0.6777(4) 0.6828(7) 0.0334(17) Uani 1 1 d U A 1
H1DB H -0.2898 0.6668 0.6515 0.040 Uiso 1 1 calc R A 1
C2C C -0.1183(10) 0.7046(5) 0.6022(7) 0.0314(16) Uani 1 1 d U A 1
C3C C -0.1104(10) 0.7657(5) 0.6350(7) 0.0309(15) Uani 1 1 d U A 1
C4C C -0.2233(11) 0.7215(5) 0.7638(8) 0.0334(18) Uani 1 1 d U A 1
C5C C -0.1309(11) 0.6312(4) 0.7355(8) 0.038(2) Uani 1 1 d U A 1
H5DA H -0.0433 0.6422 0.7683 0.046 Uiso 1 1 calc R A 1
H5DB H -0.1886 0.6189 0.7883 0.046 Uiso 1 1 calc R A 1
C6C C -0.1058(11) 0.5875(4) 0.6657(8) 0.045(2) Uani 1 1 d U A 1
H6DA H -0.0404 0.5989 0.6172 0.054 Uiso 1 1 calc R A 1
H6DB H -0.1917 0.5792 0.6273 0.054 Uiso 1 1 calc R A 1
C7C C -0.0478(11) 0.5358(5) 0.7208(8) 0.051(3) Uani 1 1 d U A 1
H7DA H 0.0345 0.5439 0.7637 0.061 Uiso 1 1 calc R A 1
H7DB H -0.0229 0.5106 0.6699 0.061 Uiso 1 1 calc R A 1
C8C C -0.1560(10) 0.6906(4) 0.4897(7) 0.036(3) Uani 1 1 d U A 1
H8DA H -0.1570 0.6534 0.4820 0.055 Uiso 1 1 calc R A 1
H8DB H -0.0887 0.7054 0.4474 0.055 Uiso 1 1 calc R A 1
H8DC H -0.2457 0.7044 0.4697 0.055 Uiso 1 1 calc R A 1
C9C C 0.0485(10) 0.7539(4) 0.6456(7) 0.0297(17) Uani 1 1 d U A 1
C10C C -0.1608(9) 0.8087(4) 0.5591(7) 0.0326(18) Uani 1 1 d U A 1
H10C H -0.1082 0.8069 0.4978 0.039 Uiso 1 1 calc R A 1
C11C C -0.1540(10) 0.8640(5) 0.6026(8) 0.0372(18) Uani 1 1 d U A 1
H11C H -0.2270 0.8675 0.6506 0.045 Uiso 1 1 calc R A 1
C12C C -0.0171(10) 0.8786(4) 0.6585(8) 0.042(2) Uani 1 1 d DU A 1
H12E H 0.0588 0.8712 0.6159 0.050 Uiso 1 1 calc R A 1
H12F H -0.0036 0.8586 0.7210 0.050 Uiso 1 1 calc R A 1
C13C C -0.0216(12) 0.9378(5) 0.6832(8) 0.050(2) Uani 1 1 d DU A 1
H13E H -0.1011 0.9452 0.7222 0.060 Uiso 1 1 calc R A 1
H13F H 0.0610 0.9476 0.7242 0.060 Uiso 1 1 calc R A 1
C14C C -0.0307(11) 0.9687(5) 0.5869(8) 0.051(2) Uani 1 1 d DU A 1
H14E H -0.0559 1.0043 0.6023 0.061 Uiso 1 1 calc R A 1
H14F H 0.0594 0.9694 0.5587 0.061 Uiso 1 1 calc R A 1
C15C C -0.1300(11) 0.9478(5) 0.5118(8) 0.042(2) Uani 1 1 d DU A 1
H15C H -0.1576 0.9687 0.4563 0.051 Uiso 1 1 calc R A 1
C16C C -0.1847(3) 0.90020(10) 0.51729(18) 0.039(2) Uani 1 1 d DU A 1
H16C H -0.2459 0.8893 0.4641 0.047 Uiso 1 1 calc R A 1
Cl1D Cl -0.2943(3) 1.00792(10) 0.87709(18) 0.067(2) Uani 0.636(11) 1 d PRU B 1
Cl1' Cl -0.3541(3) 1.00779(10) 0.89513(18) 0.078(4) Uani 0.364(11) 1 d PRU B 2
O1D O 0.0714(3) 0.83002(10) 1.17158(18) 0.0375(16) Uani 1 1 d RU . .
O2D O 0.1752(3) 0.75289(10) 1.13952(18) 0.0396(19) Uani 1 1 d RU . .
O3D O -0.1689(3) 0.84226(10) 0.89446(18) 0.0359(19) Uani 1 1 d RU . .
O4D O -0.2968(3) 0.73949(10) 1.17610(18) 0.0321(18) Uani 1 1 d RU . .
H4D H -0.3132 0.7698 1.1597 0.048 Uiso 1 1 calc R . .
N1D N -0.1219(3) 0.77834(10) 1.01445(18) 0.0299(16) Uani 1 1 d RU . .
H1CA H -0.1319 0.7519 0.9743 0.036 Uiso 1 1 calc R . .
C1D C -0.1370(11) 0.8644(4) 1.0729(8) 0.0369(17) Uani 1 1 d U . .
H1CB H -0.2323 0.8742 1.0849 0.044 Uiso 1 1 calc R . .
C2D C -0.0838(10) 0.8302(5) 1.1638(8) 0.0343(16) Uani 1 1 d U . .
C3D C -0.0816(10) 0.7731(4) 1.1228(7) 0.0302(15) Uani 1 1 d U . .
C4D C -0.1428(10) 0.8292(4) 0.9810(8) 0.0324(18) Uani 1 1 d U . .
C5D C -0.0545(12) 0.9154(5) 1.0621(9) 0.051(2) Uani 1 1 d U . .
H5CA H -0.0488 0.9330 1.1277 0.061 Uiso 1 1 calc R . .
H5CB H 0.0389 0.9064 1.0462 0.061 Uiso 1 1 calc R . .
C6D C -0.1087(13) 0.9513(5) 0.9869(10) 0.067(3) Uani 1 1 d U B .
H6CA H -0.0665 0.9848 1.0035 0.080 Uiso 1 1 calc R . .
H6CB H -0.0736 0.9404 0.9225 0.080 Uiso 1 1 calc R . .
C7D C -0.2470(13) 0.9606(5) 0.9677(10) 0.078(3) Uani 1 1 d U . .
H7CA H -0.2852 0.9705 1.0315 0.093 Uiso 1 1 calc R B 1
H7CB H -0.2906 0.9280 0.9460 0.093 Uiso 1 1 calc R B 1
C8D C -0.1418(10) 0.8440(4) 1.2649(7) 0.041(3) Uani 1 1 d U . .
H8CA H -0.1356 0.8810 1.2754 0.061 Uiso 1 1 calc R . .
H8CB H -0.0897 0.8263 1.3191 0.061 Uiso 1 1 calc R . .
H8CC H -0.2368 0.8334 1.2641 0.061 Uiso 1 1 calc R . .
C9D C 0.0754(10) 0.7788(5) 1.1419(7) 0.0341(18) Uani 1 1 d U . .
C10D C -0.1535(11) 0.7303(4) 1.1762(8) 0.0351(18) Uani 1 1 d U C .
H10D H -0.1188 0.7322 1.2479 0.042 Uiso 1 1 calc R . .
C11D C -0.1154(13) 0.6768(5) 1.1398(9) 0.0492(19) Uani 1 1 d U . .
C12D C -0.120(2) 0.6370(8) 1.2368(14) 0.051(2) Uani 0.618(7) 1 d PU C 1
H12G H -0.0472 0.6468 1.2877 0.061 Uiso 0.618(7) 1 calc PR C 1
H12H H -0.2074 0.6410 1.2675 0.061 Uiso 0.618(7) 1 calc PR C 1
C13D C -0.101(2) 0.5816(8) 1.2094(15) 0.054(2) Uani 0.618(7) 1 d PU C 1
H13G H -0.1212 0.5599 1.2673 0.064 Uiso 0.618(7) 1 calc PR C 1
H13H H -0.0057 0.5757 1.1947 0.064 Uiso 0.618(7) 1 calc PR C 1
C14D C -0.202(2) 0.5638(8) 1.1098(15) 0.054(2) Uani 0.618(7) 1 d PU C 1
H14G H -0.1577 0.5358 1.0745 0.065 Uiso 0.618(7) 1 calc PR C 1
H14H H -0.2881 0.5504 1.1334 0.065 Uiso 0.618(7) 1 calc PR C 1
C15D C -0.232(2) 0.6040(8) 1.0416(15) 0.053(3) Uani 0.618(7) 1 d PU C 1
H15D H -0.2907 0.5977 0.9844 0.064 Uiso 0.618(7) 1 calc PR C 1
C16D C -0.1745(19) 0.6546(6) 1.0560(15) 0.050(2) Uani 0.618(7) 1 d PU C 1
H16D H -0.1790 0.6756 0.9981 0.060 Uiso 0.618(7) 1 calc PR C 1
C12' C -0.206(3) 0.6365(11) 1.191(2) 0.052(3) Uani 0.382(7) 1 d PDU C 2
H12I H -0.1984 0.6438 1.2639 0.063 Uiso 0.382(7) 1 calc PR C 2
H12J H -0.3009 0.6436 1.1676 0.063 Uiso 0.382(7) 1 calc PR C 2
C13' C -0.182(3) 0.5783(11) 1.178(2) 0.054(3) Uani 0.382(7) 1 d PDU C 2
H13I H -0.1695 0.5627 1.2456 0.065 Uiso 0.382(7) 1 calc PR C 2
H13J H -0.2649 0.5632 1.1450 0.065 Uiso 0.382(7) 1 calc PR C 2
C14' C -0.061(3) 0.5640(10) 1.118(2) 0.054(3) Uani 0.382(7) 1 d PDU C 2
H14I H 0.0183 0.5579 1.1654 0.064 Uiso 0.382(7) 1 calc PR C 2
H14J H -0.0818 0.5316 1.0822 0.064 Uiso 0.382(7) 1 calc PR C 2
C15' C -0.027(3) 0.6033(10) 1.046(2) 0.051(3) Uani 0.382(7) 1 d PDU C 2
H15E H -0.0126 0.5944 0.9785 0.061 Uiso 0.382(7) 1 calc PR C 2
C16' C -0.015(3) 0.6542(9) 1.078(2) 0.049(3) Uani 0.382(7) 1 d PDU C 2
H16E H 0.0598 0.6742 1.0597 0.059 Uiso 0.382(7) 1 calc PR C 2

loop_
_atom_site_aniso_label
_atom_site_aniso_U_11
_atom_site_aniso_U_22
_atom_site_aniso_U_33
_atom_site_aniso_U_23
_atom_site_aniso_U_13
_atom_site_aniso_U_12
Cl1A 0.068(2) 0.045(2) 0.052(2) 0.0003(18) -0.0009(16) 0.0028(19)
O1A 0.024(3) 0.045(4) 0.027(3) -0.004(3) -0.005(3) -0.001(3)
O2A 0.024(4) 0.043(5) 0.031(4) -0.002(4) 0.000(3) -0.013(4)
O3A 0.039(4) 0.047(5) 0.017(3) -0.001(4) 0.006(3) -0.002(4)
O4A 0.039(4) 0.039(5) 0.027(4) -0.006(4) -0.007(3) -0.005(4)
N1A 0.021(3) 0.039(4) 0.020(3) -0.002(3) 0.006(3) -0.001(3)
C1A 0.026(3) 0.044(4) 0.024(3) -0.011(3) 0.003(3) -0.001(3)
C2A 0.024(3) 0.044(3) 0.025(3) -0.005(3) -0.003(3) 0.001(3)
C3A 0.023(3) 0.040(3) 0.020(3) -0.008(3) -0.002(2) -0.005(3)
C4A 0.023(3) 0.041(4) 0.023(3) -0.007(3) 0.004(3) 0.000(3)
C5A 0.031(4) 0.046(4) 0.028(4) -0.013(4) -0.001(3) 0.004(4)
C6A 0.038(4) 0.047(5) 0.030(4) -0.015(4) 0.002(3) 0.002(4)
C7A 0.040(5) 0.055(6) 0.032(5) -0.019(5) 0.006(4) -0.002(5)
C8A 0.045(6) 0.048(7) 0.022(5) 0.004(5) 0.001(5) 0.000(6)
C9A 0.026(3) 0.044(4) 0.022(3) -0.009(3) -0.004(3) -0.004(3)
C10A 0.026(3) 0.040(4) 0.027(3) -0.010(3) -0.007(3) -0.002(3)
C11A 0.032(3) 0.041(4) 0.036(3) -0.006(3) -0.004(3) -0.003(3)
C12A 0.041(4) 0.043(4) 0.038(4) -0.006(4) 0.000(4) -0.007(4)
C13A 0.047(4) 0.043(5) 0.038(4) -0.002(4) 0.003(4) -0.009(4)
C14A 0.048(4) 0.043(5) 0.045(4) -0.006(4) -0.001(4) -0.011(4)
C15A 0.046(4) 0.043(5) 0.041(4) -0.007(4) -0.001(4) -0.008(4)
C16A 0.039(4) 0.040(4) 0.037(4) -0.003(4) -0.001(3) -0.004(4)
Cl1B 0.061(2) 0.042(2) 0.0443(17) 0.0036(17) -0.0050(15) 0.0000(17)
O1B 0.030(3) 0.043(4) 0.034(3) -0.005(3) 0.004(3) 0.002(3)
O2B 0.029(4) 0.062(6) 0.031(4) -0.001(4) 0.001(3) 0.008(4)
O3B 0.033(4) 0.036(5) 0.025(4) -0.001(4) 0.001(3) 0.003(4)
O4B 0.024(4) 0.039(5) 0.025(4) -0.006(3) -0.005(3) 0.002(3)
N1B 0.030(3) 0.037(4) 0.023(3) -0.007(3) -0.004(3) 0.004(3)
C1B 0.028(3) 0.036(4) 0.031(3) 0.000(3) -0.003(3) 0.003(3)
C2B 0.030(3) 0.039(3) 0.031(3) -0.001(3) -0.003(3) -0.001(3)
C3B 0.029(3) 0.039(3) 0.028(3) -0.002(3) -0.004(3) 0.002(3)
C4B 0.027(3) 0.035(4) 0.027(3) -0.003(3) -0.004(3) 0.004(3)
C5B 0.038(4) 0.034(4) 0.032(4) -0.004(4) -0.004(3) 0.002(4)
C6B 0.048(5) 0.038(5) 0.039(4) 0.000(4) -0.001(4) 0.004(4)
C7B 0.055(5) 0.044(6) 0.041(5) -0.004(5) 0.006(4) 0.007(5)
C8B 0.044(6) 0.037(6) 0.028(5) 0.004(5) -0.001(5) -0.009(5)
C9B 0.030(3) 0.042(4) 0.028(3) -0.004(4) 0.005(3) 0.003(3)
C10B 0.032(3) 0.040(4) 0.025(3) -0.004(3) -0.003(3) 0.006(3)
C11B 0.033(3) 0.041(4) 0.030(3) -0.006(3) -0.003(3) 0.003(3)
C12B 0.038(4) 0.047(4) 0.036(4) -0.007(4) -0.007(3) 0.005(4)
C13B 0.045(4) 0.055(5) 0.041(4) -0.001(4) -0.004(4) 0.007(4)
C14B 0.046(4) 0.054(5) 0.040(4) -0.005(4) 0.001(4) 0.001(4)
C15B 0.042(4) 0.052(5) 0.038(4) -0.007(4) -0.003(4) -0.003(4)
C16B 0.033(4) 0.050(5) 0.036(4) -0.005(4) -0.004(3) 0.000(4)
Cl1C 0.062(2) 0.055(2) 0.087(3) 0.019(2) 0.0040(19) 0.010(2)
O1C 0.020(3) 0.049(4) 0.029(3) -0.005(3) 0.000(2) -0.007(3)
O2C 0.016(4) 0.054(5) 0.029(4) 0.011(4) -0.005(3) -0.009(4)
O3C 0.038(4) 0.059(5) 0.026(4) -0.006(4) 0.021(3) 0.003(4)
O4C 0.023(4) 0.058(5) 0.026(4) -0.007(4) -0.007(3) -0.003(4)
N1C 0.028(3) 0.037(4) 0.024(3) -0.009(3) -0.001(3) 0.001(3)
C1C 0.027(3) 0.044(4) 0.030(3) -0.009(3) 0.000(3) -0.001(3)
C2C 0.023(3) 0.043(3) 0.027(3) -0.009(3) 0.001(3) -0.002(3)
C3C 0.025(3) 0.043(3) 0.024(3) -0.009(3) -0.001(2) -0.004(3)
C4C 0.028(3) 0.044(4) 0.027(3) -0.004(3) -0.003(3) 0.002(3)
C5C 0.031(4) 0.046(5) 0.036(4) -0.009(4) -0.001(4) -0.001(4)
C6C 0.040(5) 0.051(5) 0.045(4) -0.009(4) 0.005(4) 0.004(4)
C7C 0.048(5) 0.054(6) 0.051(5) -0.013(5) 0.007(5) 0.005(5)
C8C 0.034(6) 0.038(6) 0.038(5) -0.006(5) 0.006(5) -0.002(5)
C9C 0.021(3) 0.046(4) 0.022(3) -0.006(3) -0.002(3) -0.008(3)
C10C 0.026(3) 0.048(4) 0.023(3) -0.006(3) -0.001(3) 0.000(3)
C11C 0.031(3) 0.050(4) 0.030(3) 0.000(3) -0.002(3) 0.001(3)
C12C 0.037(4) 0.053(5) 0.035(4) 0.000(4) -0.007(3) -0.001(4)
C13C 0.047(4) 0.058(5) 0.042(4) 0.000(4) -0.006(4) -0.001(4)
C14C 0.047(4) 0.057(5) 0.047(4) 0.005(4) -0.002(4) 0.003(4)
C15C 0.036(4) 0.052(5) 0.038(4) 0.006(4) 0.000(3) 0.002(4)
C16C 0.035(4) 0.053(5) 0.029(4) 0.002(4) 0.001(3) -0.001(4)
Cl1D 0.084(5) 0.061(4) 0.057(3) 0.026(3) 0.006(3) 0.012(3)
Cl1' 0.093(8) 0.067(6) 0.073(6) 0.016(6) -0.012(6) 0.003(6)
O1D 0.027(3) 0.046(4) 0.038(3) -0.004(3) -0.011(3) 0.000(3)
O2D 0.028(4) 0.049(5) 0.041(4) 0.011(4) -0.009(3) 0.001(4)
O3D 0.051(4) 0.032(5) 0.024(4) 0.001(4) 0.001(3) -0.001(4)
O4D 0.034(4) 0.034(5) 0.028(4) 0.003(3) 0.003(3) 0.006(3)
N1D 0.024(3) 0.037(4) 0.029(3) -0.002(3) -0.001(3) 0.001(3)
C1D 0.034(3) 0.043(4) 0.033(3) -0.007(3) -0.007(3) -0.004(3)
C2D 0.029(3) 0.044(3) 0.029(3) -0.004(3) -0.007(3) -0.004(3)
C3D 0.028(3) 0.036(3) 0.026(3) -0.003(3) -0.004(3) -0.004(3)
C4D 0.029(3) 0.038(4) 0.030(3) -0.005(3) -0.002(3) -0.003(3)
C5D 0.050(4) 0.050(5) 0.052(4) 0.000(4) -0.008(4) -0.009(4)
C6D 0.066(5) 0.061(6) 0.072(5) 0.003(5) -0.012(5) -0.013(5)
C7D 0.075(6) 0.070(7) 0.087(6) 0.008(6) -0.005(6) -0.014(6)
C8D 0.040(6) 0.049(7) 0.032(5) 0.000(5) -0.006(5) -0.002(5)
C9D 0.029(3) 0.043(4) 0.029(3) -0.004(3) -0.008(3) -0.002(3)
C10D 0.040(4) 0.034(4) 0.031(3) 0.001(3) 0.000(3) -0.001(3)
C11D 0.057(4) 0.041(4) 0.050(4) 0.001(4) 0.006(3) 0.001(4)
C12D 0.059(5) 0.043(5) 0.052(5) 0.000(4) 0.001(4) 0.000(5)
C13D 0.061(5) 0.044(5) 0.056(5) 0.000(5) -0.002(4) -0.004(5)
C14D 0.061(5) 0.045(5) 0.057(5) -0.003(5) -0.003(5) -0.003(5)
C15D 0.059(5) 0.045(6) 0.055(5) -0.004(5) -0.006(5) 0.000(5)
C16D 0.057(5) 0.041(5) 0.051(5) -0.001(5) 0.002(4) 0.002(5)
C12' 0.059(5) 0.044(5) 0.054(5) 0.000(5) 0.002(4) 0.001(5)
C13' 0.061(5) 0.045(5) 0.057(5) 0.001(5) -0.001(5) -0.003(5)
C14' 0.061(5) 0.043(5) 0.057(5) -0.001(5) 0.000(5) -0.002(5)
C15' 0.059(6) 0.040(6) 0.053(6) -0.003(5) 0.005(5) -0.003(5)
C16' 0.058(5) 0.040(5) 0.051(5) -0.002(5) 0.006(4) -0.001(5)

loop_
_atom_type_symbol
_atom_type_description
_atom_type_scat_dispersion_real
_atom_type_scat_dispersion_imag
_atom_type_scat_source
C C 0.0181 0.0091 'International Tables Vol C Tables 4.2.6.8 and 6.1.1.4'
H H 0.0000 0.0000 'International Tables Vol C Tables 4.2.6.8 and 6.1.1.4'
N N 0.0311 0.0180 'International Tables Vol C Tables 4.2.6.8 and 6.1.1.4'
O O 0.0492 0.0322 'International Tables Vol C Tables 4.2.6.8 and 6.1.1.4'
Cl Cl 0.3639 0.7018 'International Tables Vol C Tables 4.2.6.8 and 6.1.1.4'

loop_
_geom_angle_atom_site_label_1
_geom_angle_atom_site_label_2
_geom_angle_atom_site_label_3
_geom_angle
C9A O1A C2A 94.1(8)
C10A O4A H4A 109.5
C4A N1A C3A 116.9(9)
C4A N1A H1AA 121.6
C3A N1A H1AA 121.6
C2A C1A C5A 114.9(8)
C2A C1A C4A 105.6(9)
C5A C1A C4A 112.6(8)
C2A C1A H1AB 107.8
C5A C1A H1AB 107.8
C4A C1A H1AB 107.8
C8A C2A O1A 110.3(8)
C8A C2A C1A 117.4(9)
O1A C2A C1A 109.6(8)
C8A C2A C3A 121.9(9)
O1A C2A C3A 87.6(7)
C1A C2A C3A 105.9(8)
N1A C3A C10A 114.4(9)
N1A C3A C9A 112.5(8)
C10A C3A C9A 119.4(8)
N1A C3A C2A 103.5(8)
C10A C3A C2A 118.6(9)
C9A C3A C2A 84.0(8)
O3A C4A N1A 126.4(11)
O3A C4A C1A 127.3(10)
N1A C4A C1A 106.3(8)
C6A C5A C1A 110.6(8)
C6A C5A H5AA 109.5
C1A C5A H5AA 109.5
C6A C5A H5AB 109.5
C1A C5A H5AB 109.5
H5AA C5A H5AB 108.1
C5A C6A C7A 112.6(9)
C5A C6A H6AA 109.1
C7A C6A H6AA 109.1
C5A C6A H6AB 109.1
C7A C6A H6AB 109.1
H6AA C6A H6AB 107.8
C6A C7A Cl1A 110.2(7)
C6A C7A H7AA 109.6
Cl1A C7A H7AA 109.6
C6A C7A H7AB 109.6
Cl1A C7A H7AB 109.6
H7AA C7A H7AB 108.1
C2A C8A H8AA 109.5
C2A C8A H8AB 109.5
H8AA C8A H8AB 109.5
C2A C8A H8AC 109.5
H8AA C8A H8AC 109.5
H8AB C8A H8AC 109.5
O2A C9A O1A 129.8(10)
O2A C9A C3A 137.3(10)
O1A C9A C3A 92.9(8)
O4A C10A C3A 109.1(8)
O4A C10A C11A 108.6(8)
C3A C10A C11A 113.0(9)
O4A C10A H10A 108.7
C3A C10A H10A 108.7
C11A C10A H10A 108.7
C16A C11A C12A 109.4(9)
C16A C11A C10A 108.4(9)
C12A C11A C10A 114.2(9)
C16A C11A H11A 108.2
C12A C11A H11A 108.2
C10A C11A H11A 108.2
C11A C12A C13A 110.7(9)
C11A C12A H12A 109.5
C13A C12A H12A 109.5
C11A C12A H12B 109.5
C13A C12A H12B 109.5
H12A C12A H12B 108.1
C12A C13A C14A 107.8(9)
C12A C13A H13A 110.2
C14A C13A H13A 110.2
C12A C13A H13B 110.2
C14A C13A H13B 110.2
H13A C13A H13B 108.5
C15A C14A C13A 111.5(9)
C15A C14A H14A 109.3
C13A C14A H14A 109.3
C15A C14A H14B 109.3
C13A C14A H14B 109.3
H14A C14A H14B 108.0
C16A C15A C14A 122.7(11)
C16A C15A H15A 118.6
C14A C15A H15A 118.6
C15A C16A C11A 125.2(11)
C15A C16A H16A 117.4
C11A C16A H16A 117.4
C9B O1B C2B 93.4(8)
C10B O4B H4B 109.5
C4B N1B C3B 117.0(9)
C4B N1B H1BA 121.5
C3B N1B H1BA 121.5
C2B C1B C5B 115.8(9)
C2B C1B C4B 105.6(9)
C5B C1B C4B 114.1(8)
C2B C1B H1BB 106.9
C5B C1B H1BB 106.9
C4B C1B H1BB 106.9
C8B C2B C1B 119.4(9)
C8B C2B O1B 109.9(8)
C1B C2B O1B 109.7(8)
C8B C2B C3B 119.1(9)
C1B C2B C3B 106.9(9)
O1B C2B C3B 87.1(7)
C10B C3B N1B 113.9(9)
C10B C3B C9B 122.4(9)
N1B C3B C9B 111.9(8)
C10B C3B C2B 118.6(9)
N1B C3B C2B 101.2(8)
C9B C3B C2B 83.5(8)
O3B C4B N1B 127.0(11)
O3B C4B C1B 125.3(11)
N1B C4B C1B 107.7(9)
C6B C5B C1B 109.1(9)
C6B C5B H5BA 109.9
C1B C5B H5BA 109.9
C6B C5B H5BB 109.9
C1B C5B H5BB 109.9
H5BA C5B H5BB 108.3
C5B C6B C7B 113.9(9)
C5B C6B H6BA 108.8
C7B C6B H6BA 108.8
C5B C6B H6BB 108.8
C7B C6B H6BB 108.8
H6BA C6B H6BB 107.7
C6B C7B Cl1B 111.0(8)
C6B C7B H7BA 109.4
Cl1B C7B H7BA 109.4
C6B C7B H7BB 109.4
Cl1B C7B H7BB 109.4
H7BA C7B H7BB 108.0
C2B C8B H8BA 109.5
C2B C8B H8BB 109.5
H8BA C8B H8BB 109.5
C2B C8B H8BC 109.5
H8BA C8B H8BC 109.5
H8BB C8B H8BC 109.5
O2B C9B O1B 126.1(10)
O2B C9B C3B 139.1(11)
O1B C9B C3B 94.6(9)
O4B C10B C3B 111.9(9)
O4B C10B C11B 107.2(8)
C3B C10B C11B 114.4(9)
O4B C10B H10B 107.7
C3B C10B H10B 107.7
C11B C10B H10B 107.7
C16B C11B C10B 112.4(9)
C16B C11B C12B 108.6(9)
C10B C11B C12B 113.1(9)
C16B C11B H11B 107.5
C10B C11B H11B 107.5
C12B C11B H11B 107.5
C11B C12B C13B 108.0(9)
C11B C12B H12C 110.1
C13B C12B H12C 110.1
C11B C12B H12D 110.1
C13B C12B H12D 110.1
H12C C12B H12D 108.4
C14B C13B C12B 112.0(9)
C14B C13B H13C 109.2
C12B C13B H13C 109.2
C14B C13B H13D 109.2
C12B C13B H13D 109.2
H13C C13B H13D 107.9
C15B C14B C13B 112.8(10)
C15B C14B H14C 109.0
C13B C14B H14C 109.0
C15B C14B H14D 109.0
C13B C14B H14D 109.0
H14C C14B H14D 107.8
C16B C15B C14B 123.5(11)
C16B C15B H15B 118.3
C14B C15B H15B 118.3
C15B C16B C11B 126.2(11)
C15B C16B H16B 116.9
C11B C16B H16B 116.9
C9C O1C C2C 96.3(8)
C4C N1C C3C 116.5(9)
C4C N1C H1DA 121.7
C3C N1C H1DA 121.7
C5C C1C C2C 116.1(9)
C5C C1C C4C 109.4(8)
C2C C1C C4C 104.4(9)
C5C C1C H1DB 108.9
C2C C1C H1DB 108.9
C4C C1C H1DB 108.9
O1C C2C C1C 113.8(8)
O1C C2C C8C 110.5(8)
C1C C2C C8C 117.2(9)
O1C C2C C3C 87.1(7)
C1C C2C C3C 105.6(8)
C8C C2C C3C 118.9(9)
N1C C3C C10C 114.5(9)
N1C C3C C9C 113.3(8)
C10C C3C C9C 117.6(8)
N1C C3C C2C 104.0(8)
C10C C3C C2C 120.6(8)
C9C C3C C2C 82.4(7)
O3C C4C N1C 126.2(10)
O3C C4C C1C 124.7(11)
N1C C4C C1C 109.0(9)
C6C C5C C1C 113.6(9)
C6C C5C H5DA 108.9
C1C C5C H5DA 108.9
C6C C5C H5DB 108.9
C1C C5C H5DB 108.9
H5DA C5C H5DB 107.7
C5C C6C C7C 114.6(9)
C5C C6C H6DA 108.6
C7C C6C H6DA 108.6
C5C C6C H6DB 108.6
C7C C6C H6DB 108.6
H6DA C6C H6DB 107.6
C6C C7C Cl1C 109.7(8)
C6C C7C H7DA 109.7
Cl1C C7C H7DA 109.7
C6C C7C H7DB 109.7
Cl1C C7C H7DB 109.7
H7DA C7C H7DB 108.2
C2C C8C H8DA 109.5
C2C C8C H8DB 109.5
H8DA C8C H8DB 109.5
C2C C8C H8DC 109.5
H8DA C8C H8DC 109.5
H8DB C8C H8DC 109.5
O2C C9C O1C 127.6(10)
O2C C9C C3C 138.4(10)
O1C C9C C3C 93.9(8)
O4C C10C C11C 106.5(8)
O4C C10C C3C 106.6(8)
C11C C10C C3C 114.7(8)
O4C C10C H10C 109.6
C11C C10C H10C 109.6
C3C C10C H10C 109.6
C16C C11C C12C 109.9(8)
C16C C11C C10C 107.5(7)
C12C C11C C10C 115.1(9)
C16C C11C H11C 108.1
C12C C11C H11C 108.1
C10C C11C H11C 108.1
C11C C12C C13C 107.8(9)
C11C C12C H12E 110.1
C13C C12C H12E 110.1
C11C C12C H12F 110.1
C13C C12C H12F 110.1
H12E C12C H12F 108.5
C14C C13C C12C 110.1(9)
C14C C13C H13E 109.6
C12C C13C H13E 109.6
C14C C13C H13F 109.6
C12C C13C H13F 109.6
H13E C13C H13F 108.2
C15C C14C C13C 112.7(10)
C15C C14C H14E 109.1
C13C C14C H14E 109.1
C15C C14C H14F 109.1
C13C C14C H14F 109.1
H14E C14C H14F 107.8
C16C C15C C14C 123.7(10)
C16C C15C H15C 118.1
C14C C15C H15C 118.1
C15C C16C C11C 123.8(6)
C15C C16C H16C 118.1
C11C C16C H16C 118.1
C9D O1D C2D 91.7(6)
C10D O4D H4D 109.5
C4D N1D C3D 114.9(6)
C4D N1D H1CA 122.6
C3D N1D H1CA 122.6
C4D C1D C2D 105.9(9)
C4D C1D C5D 115.3(9)
C2D C1D C5D 113.7(8)
C4D C1D H1CB 107.2
C2D C1D H1CB 107.2
C5D C1D H1CB 107.2
O1D C2D C8D 111.5(7)
O1D C2D C1D 109.9(8)
C8D C2D C1D 114.9(10)
O1D C2D C3D 89.1(7)
C8D C2D C3D 122.3(10)
C1D C2D C3D 106.1(8)
N1D C3D C10D 114.8(8)
N1D C3D C9D 110.7(8)
C10D C3D C9D 118.6(9)
N1D C3D C2D 104.0(8)
C10D C3D C2D 120.6(9)
C9D C3D C2D 83.7(8)
O3D C4D N1D 125.6(9)
O3D C4D C1D 126.1(10)
N1D C4D C1D 108.2(8)
C6D C5D C1D 116.1(10)
C6D C5D H5CA 108.3
C1D C5D H5CA 108.3
C6D C5D H5CB 108.3
C1D C5D H5CB 108.3
H5CA C5D H5CB 107.4
C7D C6D C5D 123.6(13)
C7D C6D H6CA 106.4
C5D C6D H6CA 106.4
C7D C6D H6CB 106.4
C5D C6D H6CB 106.4
H6CA C6D H6CB 106.5
C6D C7D Cl1D 117.3(11)
C6D C7D Cl1' 136.9(11)
Cl1D C7D Cl1' 20.52(15)
C6D C7D H7CA 108.0
Cl1D C7D H7CA 108.0
Cl1' C7D H7CA 92.4
C6D C7D H7CB 108.0
Cl1D C7D H7CB 108.0
Cl1' C7D H7CB 101.2
H7CA C7D H7CB 107.2
C2D C8D H8CA 109.5
C2D C8D H8CB 109.5
H8CA C8D H8CB 109.5
C2D C8D H8CC 109.5
H8CA C8D H8CC 109.5
H8CB C8D H8CC 109.5
O2D C9D O1D 125.9(8)
O2D C9D C3D 138.8(11)
O1D C9D C3D 95.3(8)
O4D C10D C3D 111.4(8)
O4D C10D C11D 114.3(9)
C3D C10D C11D 112.9(9)
O4D C10D H10D 105.8
C3D C10D H10D 105.8
C11D C10D H10D 105.8
C16D C11D C16' 68.6(15)
C16D C11D C10D 123.2(13)
C16' C11D C10D 137.6(15)
C16D C11D C12' 81.2(16)
C16' C11D C12' 113.9(16)
C10D C11D C12' 108.3(13)
C16D C11D C12D 110.2(13)
C16' C11D C12D 103.8(15)
C10D C11D C12D 107.7(11)
C12' C11D C12D 36.6(12)
C13D C12D C11D 113.6(15)
C13D C12D H12G 108.8
C11D C12D H12G 108.8
C13D C12D H12H 108.9
C11D C12D H12H 108.8
H12G C12D H12H 107.7
C12D C13D C14D 112.6(17)
C12D C13D H13G 109.1
C14D C13D H13G 109.1
C12D C13D H13H 109.1
C14D C13D H13H 109.1
H13G C13D H13H 107.8
C15D C14D C13D 113.4(17)
C15D C14D H14G 108.9
C13D C14D H14G 108.9
C15D C14D H14H 108.9
C13D C14D H14H 108.9
H14G C14D H14H 107.7
C14D C15D C16D 122.1(19)
C14D C15D H15D 118.9
C16D C15D H15D 118.9
C11D C16D C15D 130.1(18)
C11D C16D H16D 115.0
C15D C16D H16D 115.0
C13' C12' C11D 121(2)
C13' C12' H12I 107.0
C11D C12' H12I 107.1
C13' C12' H12J 107.1
C11D C12' H12J 107.1
H12I C12' H12J 106.8
C14' C13' C12' 115(2)
C14' C13' H13I 108.5
C12' C13' H13I 108.5
C14' C13' H13J 108.4
C12' C13' H13J 108.4
H13I C13' H13J 107.5
C15' C14' C13' 113(2)
C15' C14' H14I 108.9
C13' C14' H14I 108.8
C15' C14' H14J 108.9
C13' C14' H14J 108.9
H14I C14' H14J 107.7
C16' C15' C14' 119(2)
C16' C15' H15E 120.7
C14' C15' H15E 120.7
C15' C16' C11D 121(2)
C15' C16' H16E 119.6
C11D C16' H16E 119.6

loop_
_geom_bond_atom_site_label_1
_geom_bond_atom_site_label_2
_geom_bond_distance
Cl1A C7A 1.810(11)
O1A C9A 1.367(12)
O1A C2A 1.514(12)
O2A C9A 1.166(11)
O3A C4A 1.186(11)
O4A C10A 1.425(10)
O4A H4A 0.8200
N1A C4A 1.354(13)
N1A C3A 1.461(11)
N1A H1AA 0.8600
C1A C2A 1.527(13)
C1A C5A 1.559(14)
C1A C4A 1.566(15)
C1A H1AB 0.9800
C2A C8A 1.483(13)
C2A C3A 1.575(15)
C3A C10A 1.512(14)
C3A C9A 1.578(14)
C5A C6A 1.497(13)
C5A H5AA 0.9700
C5A H5AB 0.9700
C6A C7A 1.530(13)
C6A H6AA 0.9700
C6A H6AB 0.9700
C7A H7AA 0.9700
C7A H7AB 0.9700
C8A H8AA 0.9600
C8A H8AB 0.9600
C8A H8AC 0.9600
C10A C11A 1.587(15)
C10A H10A 0.9800
C11A C16A 1.502(14)
C11A C12A 1.518(14)
C11A H11A 0.9800
C12A C13A 1.515(14)
C12A H12A 0.9700
C12A H12B 0.9700
C13A C14A 1.594(14)
C13A H13A 0.9700
C13A H13B 0.9700
C14A C15A 1.504(14)
C14A H14A 0.9700
C14A H14B 0.9700
C15A C16A 1.322(14)
C15A H15A 0.9300
C16A H16A 0.9300
Cl1B C7B 1.796(11)
O1B C9B 1.371(12)
O1B C2B 1.523(12)
O2B C9B 1.206(12)
O3B C4B 1.197(11)
O4B C10B 1.409(11)
O4B H4B 0.8200
N1B C4B 1.353(13)
N1B C3B 1.482(12)
N1B H1BA 0.8600
C1B C2B 1.517(14)
C1B C5B 1.526(14)
C1B C4B 1.543(15)
C1B H1BB 0.9800
C2B C8B 1.504(13)
C2B C3B 1.606(15)
C3B C10B 1.478(14)
C3B C9B 1.561(15)
C5B C6B 1.505(14)
C5B H5BA 0.9700
C5B H5BB 0.9700
C6B C7B 1.571(14)
C6B H6BA 0.9700
C6B H6BB 0.9700
C7B H7BA 0.9700
C7B H7BB 0.9700
C8B H8BA 0.9600
C8B H8BB 0.9600
C8B H8BC 0.9600
C10B C11B 1.541(15)
C10B H10B 0.9800
C11B C16B 1.528(14)
C11B C12B 1.547(13)
C11B H11B 0.9800
C12B C13B 1.569(14)
C12B H12C 0.9700
C12B H12D 0.9700
C13B C14B 1.532(14)
C13B H13C 0.9700
C13B H13D 0.9700
C14B C15B 1.452(14)
C14B H14C 0.9700
C14B H14D 0.9700
C15B C16B 1.311(15)
C15B H15B 0.9300
C16B H16B 0.9300
Cl1C C7C 1.756(11)
O1C C9C 1.350(12)
O1C C2C 1.471(11)
O2C C9C 1.176(11)
O3C C4C 1.217(11)
O4C C10C 1.442(10)
O4C H4C 0.8200
N1C C4C 1.352(13)
N1C C3C 1.422(12)
N1C H1DA 0.8600
C1C C5C 1.513(14)
C1C C2C 1.525(14)
C1C C4C 1.572(14)
C1C H1DB 0.9800
C2C C8C 1.539(13)
C2C C3C 1.623(15)
C3C C10C 1.544(14)
C3C C9C 1.567(13)
C5C C6C 1.475(13)
C5C H5DA 0.9700
C5C H5DB 0.9700
C6C C7C 1.596(15)
C6C H6DA 0.9700
C6C H6DB 0.9700
C7C H7DA 0.9700
C7C H7DB 0.9700
C8C H8DA 0.9600
C8C H8DB 0.9600
C8C H8DC 0.9600
C10C C11C 1.527(14)
C10C H10C 0.9800
C11C C16C 1.470(11)
C11C C12C 1.523(13)
C11C H11C 0.9800
C12C C13C 1.551(14)
C12C H12E 0.9700
C12C H12F 0.9700
C13C C14C 1.489(13)
C13C H13E 0.9700
C13C H13F 0.9700
C14C C15C 1.436(13)
C14C H14E 0.9700
C14C H14F 0.9700
C15C C16C 1.335(11)
C15C H15C 0.9300
C16C H16C 0.9300
Cl1D C7D 1.740(13)
Cl1' C7D 1.824(13)
O1D C9D 1.370(12)
O1D C2D 1.502(11)
O2D C9D 1.176(11)
O3D C4D 1.195(10)
O4D C10D 1.409(11)
O4D H4D 0.8200
N1D C4D 1.386(11)
N1D C3D 1.457(9)
N1D H1CA 0.8600
C1D C4D 1.503(14)
C1D C2D 1.541(14)
C1D C5D 1.543(15)
C1D H1CB 0.9800
C2D C8D 1.514(14)
C2D C3D 1.559(15)
C3D C10D 1.496(14)
C3D C9D 1.534(14)
C5D C6D 1.425(12)
C5D H5CA 0.9700
C5D H5CB 0.9700
C6D C7D 1.370(15)
C6D H6CA 0.9700
C6D H6CB 0.9700
C7D H7CA 0.9700
C7D H7CB 0.9700
C8D H8CA 0.9600
C8D H8CB 0.9600
C8D H8CC 0.9600
C10D C11D 1.507(15)
C10D H10D 0.9800
C11D C16D 1.33(2)
C11D C16' 1.43(3)
C11D C12' 1.54(3)
C11D C12D 1.63(2)
C12D C13D 1.48(2)
C12D H12G 0.9700
C12D H12H 0.9700
C13D C14D 1.65(3)
C13D H13G 0.9700
C13D H13H 0.9700
C14D C15D 1.38(3)
C14D H14G 0.9700
C14D H14H 0.9700
C15D C16D 1.42(2)
C15D H15D 0.9300
C16D H16D 0.9300
C12' C13' 1.52(2)
C12' H12I 0.9700
C12' H12J 0.9700
C13' C14' 1.50(2)
C13' H13I 0.9700
C13' H13J 0.9700
C14' C15' 1.44(2)
C14' H14I 0.9700
C14' H14J 0.9700
C15' C16' 1.37(2)
C15' H15E 0.9300
C16' H16E 0.9300

loop_
_geom_torsion_atom_site_label_1
_geom_torsion_atom_site_label_2
_geom_torsion_atom_site_label_3
_geom_torsion_atom_site_label_4
_geom_torsion
C9A O1A C2A C8A 114.0(9)
C9A O1A C2A C1A -115.3(9)
C9A O1A C2A C3A -9.3(7)
C5A C1A C2A C8A 83.6(12)
C4A C1A C2A C8A -151.6(9)
C5A C1A C2A O1A -43.1(12)
C4A C1A C2A O1A 81.6(10)
C5A C1A C2A C3A -136.3(9)
C4A C1A C2A C3A -11.6(10)
C4A N1A C3A C10A 133.4(9)
C4A N1A C3A C9A -86.1(11)
C4A N1A C3A C2A 3.0(10)
C8A C2A C3A N1A 143.8(9)
O1A C2A C3A N1A -103.7(7)
C1A C2A C3A N1A 6.0(10)
C8A C2A C3A C10A 15.9(14)
O1A C2A C3A C10A 128.4(8)
C1A C2A C3A C10A -121.9(9)
C8A C2A C3A C9A -104.4(10)
O1A C2A C3A C9A 8.0(7)
C1A C2A C3A C9A 117.8(8)
C3A N1A C4A O3A 169.2(9)
C3A N1A C4A C1A -10.4(11)
C2A C1A C4A O3A -166.2(10)
C5A C1A C4A O3A -40.1(14)
C2A C1A C4A N1A 13.5(10)
C5A C1A C4A N1A 139.6(8)
C2A C1A C5A C6A -160.5(9)
C4A C1A C5A C6A 78.6(11)
C1A C5A C6A C7A -176.6(9)
C5A C6A C7A Cl1A -62.7(11)
C2A O1A C9A O2A -172.1(11)
C2A O1A C9A C3A 9.3(8)
N1A C3A C9A O2A -85.2(15)
C10A C3A C9A O2A 53.1(18)
C2A C3A C9A O2A 172.6(13)
N1A C3A C9A O1A 93.3(9)
C10A C3A C9A O1A -128.5(10)
C2A C3A C9A O1A -8.9(7)
N1A C3A C10A O4A -68.5(11)
C9A C3A C10A O4A 154.0(9)
C2A C3A C10A O4A 54.1(11)
N1A C3A C10A C11A 52.3(11)
C9A C3A C10A C11A -85.2(11)
C2A C3A C10A C11A 174.9(7)
O4A C10A C11A C16A -69.6(10)
C3A C10A C11A C16A 169.3(8)
O4A C10A C11A C12A 168.2(8)
C3A C10A C11A C12A 47.1(11)
C16A C11A C12A C13A 52.1(12)
C10A C11A C12A C13A 173.8(8)
C11A C12A C13A C14A -66.0(11)
C12A C13A C14A C15A 43.3(13)
C13A C14A C15A C16A -10.2(16)
C14A C15A C16A C11A -3.5(19)
C12A C11A C16A C15A -17.0(16)
C10A C11A C16A C15A -142.1(11)
C5B C1B C2B C8B 82.2(12)
C4B C1B C2B C8B -150.4(9)
C5B C1B C2B O1B -45.8(12)
C4B C1B C2B O1B 81.6(10)
C5B C1B C2B C3B -138.8(9)
C4B C1B C2B C3B -11.5(11)
C9B O1B C2B C8B 110.9(9)
C9B O1B C2B C1B -116.0(9)
C9B O1B C2B C3B -9.1(8)
C4B N1B C3B C10B 130.0(10)
C4B N1B C3B C9B -85.9(11)
C4B N1B C3B C2B 1.6(11)
C8B C2B C3B C10B 20.4(15)
C1B C2B C3B C10B -118.7(10)
O1B C2B C3B C10B 131.6(9)
C8B C2B C3B N1B 145.7(9)
C1B C2B C3B N1B 6.6(10)
O1B C2B C3B N1B -103.1(7)
C8B C2B C3B C9B -103.2(10)
C1B C2B C3B C9B 117.7(8)
O1B C2B C3B C9B 8.0(7)
C3B N1B C4B O3B 169.5(10)
C3B N1B C4B C1B -9.0(11)
C2B C1B C4B O3B -166.0(9)
C5B C1B C4B O3B -37.6(15)
C2B C1B C4B N1B 12.6(11)
C5B C1B C4B N1B 141.0(9)
C2B C1B C5B C6B -157.1(9)
C4B C1B C5B C6B 80.0(11)
C1B C5B C6B C7B -174.7(9)
C5B C6B C7B Cl1B -57.1(11)
C2B O1B C9B O2B -175.4(11)
C2B O1B C9B C3B 9.4(8)
C10B C3B C9B O2B 57.0(19)
N1B C3B C9B O2B -83.5(16)
C2B C3B C9B O2B 177.0(14)
C10B C3B C9B O1B -128.9(10)
N1B C3B C9B O1B 90.6(10)
C2B C3B C9B O1B -8.9(8)
N1B C3B C10B O4B -69.1(12)
C9B C3B C10B O4B 151.1(9)
C2B C3B C10B O4B 49.9(13)
N1B C3B C10B C11B 53.1(12)
C9B C3B C10B C11B -86.7(13)
C2B C3B C10B C11B 172.0(9)
O4B C10B C11B C16B -63.1(11)
C3B C10B C11B C16B 172.2(9)
O4B C10B C11B C12B 173.5(8)
C3B C10B C11B C12B 48.8(12)
C16B C11B C12B C13B 48.6(11)
C10B C11B C12B C13B 174.1(8)
C11B C12B C13B C14B -61.9(12)
C12B C13B C14B C15B 40.7(14)
C13B C14B C15B C16B -8.5(17)
C14B C15B C16B C11B -2(2)
C10B C11B C16B C15B -145.5(12)
C12B C11B C16B C15B -19.6(16)
C9C O1C C2C C1C -109.6(10)
C9C O1C C2C C8C 116.1(9)
C9C O1C C2C C3C -3.8(8)
C5C C1C C2C O1C -32.1(13)
C4C C1C C2C O1C 88.5(10)
C5C C1C C2C C8C 99.0(11)
C4C C1C C2C C8C -140.5(9)
C5C C1C C2C C3C -125.9(9)
C4C C1C C2C C3C -5.4(10)
C4C N1C C3C C10C 131.0(9)
C4C N1C C3C C9C -90.3(11)
C4C N1C C3C C2C -2.6(11)
O1C C2C C3C N1C -109.0(8)
C1C C2C C3C N1C 5.0(10)
C8C C2C C3C N1C 139.2(8)
O1C C2C C3C C10C 121.0(9)
C1C C2C C3C C10C -125.1(9)
C8C C2C C3C C10C 9.1(13)
O1C C2C C3C C9C 3.3(7)
C1C C2C C3C C9C 117.2(8)
C8C C2C C3C C9C -108.6(9)
C3C N1C C4C O3C 174.8(10)
C3C N1C C4C C1C -0.9(12)
C5C C1C C4C O3C -46.7(14)
C2C C1C C4C O3C -171.6(10)
C5C C1C C4C N1C 129.1(9)
C2C C1C C4C N1C 4.1(11)
C2C C1C C5C C6C -62.8(12)
C4C C1C C5C C6C 179.4(9)
C1C C5C C6C C7C -173.9(9)
C5C C6C C7C Cl1C 66.6(11)
C2C O1C C9C O2C -173.3(10)
C2C O1C C9C C3C 3.9(8)
N1C C3C C9C O2C -84.8(16)
C10C C3C C9C O2C 52.5(17)
C2C C3C C9C O2C 173.2(13)
N1C C3C C9C O1C 98.5(10)
C10C C3C C9C O1C -124.2(9)
C2C C3C C9C O1C -3.6(7)
N1C C3C C10C O4C -65.9(11)
C9C C3C C10C O4C 157.3(8)
C2C C3C C10C O4C 59.4(11)
N1C C3C C10C C11C 51.6(12)
C9C C3C C10C C11C -85.2(11)
C2C C3C C10C C11C 177.0(9)
O4C C10C C11C C16C -70.9(9)
C3C C10C C11C C16C 171.5(7)
O4C C10C C11C C12C 166.3(9)
C3C C10C C11C C12C 48.7(12)
C16C C11C C12C C13C 50.5(11)
C10C C11C C12C C13C 172.0(9)
C11C C12C C13C C14C -64.4(12)
C12C C13C C14C C15C 45.0(14)
C13C C14C C15C C16C -14.4(16)
C14C C15C C16C C11C 2.3(15)
C12C C11C C16C C15C -21.7(12)
C10C C11C C16C C15C -147.6(8)
C9D O1D C2D C8D 121.0(9)
C9D O1D C2D C1D -110.5(9)
C9D O1D C2D C3D -3.6(7)
C4D C1D C2D O1D 86.6(9)
C5D C1D C2D O1D -41.0(12)
C4D C1D C2D C8D -146.8(9)
C5D C1D C2D C8D 85.6(12)
C4D C1D C2D C3D -8.4(11)
C5D C1D C2D C3D -136.1(10)
C4D N1D C3D C10D 136.5(9)
C4D N1D C3D C9D -85.8(10)
C4D N1D C3D C2D 2.6(9)
O1D C2D C3D N1D -106.6(6)
C8D C2D C3D N1D 138.4(9)
C1D C2D C3D N1D 3.9(10)
O1D C2D C3D C10D 122.9(9)
C8D C2D C3D C10D 7.8(14)
C1D C2D C3D C10D -126.7(10)
O1D C2D C3D C9D 3.2(7)
C8D C2D C3D C9D -111.8(10)
C1D C2D C3D C9D 113.7(9)
C3D N1D C4D O3D 175.8(8)
C3D N1D C4D C1D -8.2(10)
C2D C1D C4D O3D -173.9(9)
C5D C1D C4D O3D -47.3(14)
C2D C1D C4D N1D 10.1(11)
C5D C1D C4D N1D 136.8(9)
C4D C1D C5D C6D 64.4(15)
C2D C1D C5D C6D -173.0(11)
C1D C5D C6D C7D 38(2)
C5D C6D C7D Cl1D 177.1(10)
C5D C6D C7D Cl1' 169.1(11)
C2D O1D C9D O2D -174.3(10)
C2D O1D C9D C3D 3.7(7)
N1D C3D C9D O2D -83.5(15)
C10D C3D C9D O2D 52.4(18)
C2D C3D C9D O2D 173.9(13)
N1D C3D C9D O1D 99.0(8)
C10D C3D C9D O1D -125.1(9)
C2D C3D C9D O1D -3.6(7)
N1D C3D C10D O4D -63.7(10)
C9D C3D C10D O4D 162.1(8)
C2D C3D C10D O4D 61.9(11)
N1D C3D C10D C11D 66.6(12)
C9D C3D C10D C11D -67.6(13)
C2D C3D C10D C11D -167.8(9)
O4D C10D C11D C16D 46.1(18)
C3D C10D C11D C16D -82.7(17)
O4D C10D C11D C16' 140(2)
C3D C10D C11D C16' 11(3)
O4D C10D C11D C12' -45.4(17)
C3D C10D C11D C12' -174.1(15)
O4D C10D C11D C12D -83.9(13)
C3D C10D C11D C12D 147.3(12)
C16D C11D C12D C13D 36(2)
C16' C11D C12D C13D -36(2)
C10D C11D C12D C13D 172.7(16)
C12' C11D C12D C13D 76(2)
C11D C12D C13D C14D -49(3)
C12D C13D C14D C15D 30(3)
C13D C14D C15D C16D 2(3)
C16' C11D C16D C15D 95(2)
C10D C11D C16D C15D -131.2(19)
C12' C11D C16D C15D -25(2)
C12D C11D C16D C15D -2(3)
C14D C15D C16D C11D -17(4)
C16D C11D C12' C13' 64(3)
C16' C11D C12' C13' 2(4)
C10D C11D C12' C13' -174(3)
C12D C11D C12' C13' -79(3)
C11D C12' C13' C14' 3(5)
C12' C13' C14' C15' -27(5)
C13' C14' C15' C16' 49(4)
C14' C15' C16' C11D -45(4)
C16D C11D C16' C15' -52(3)
C10D C11D C16' C15' -168(2)
C12' C11D C16' C15' 18(3)
C12D C11D C16' C15' 55(3)
